data_4109785
loop_
_publ_author_name
'Yuanyuan Wang'
'Jingxin Wang'
'Jiachun Su'
'Feng Huang'
'Lei Jiao'
'Yong Liang'
'Dazhi Yang'
'Shiwei Zhang'
'Paul A. Wender'
'Zhi-Xiang Yu'

_publ_contact_author_address 'College of Chemistry, Peking UniVersity, Beijing 100871, China'
_publ_contact_author_email yuzx@pku.edu.cn
_publ_contact_author_fax 86-10-62751708
_publ_contact_author_name 'Zhi-Xiang Yu'
_publ_contact_author_phone 86-10-62752612
_publ_section_title
;
 A Computationally Designed Rh(I)-Catalyzed Two-Component [5+2+1]
 Cycloaddition of Ene-vinylcyclopropanes and CO for the Synthesis of
 Cyclooctenones
;
_journal_name_full 'Journal of the American Chemical Society'
_journal_page_first 10060
_journal_page_last 10061
_journal_paper_doi 10.1021/ja072505w
_journal_volume 129
_journal_year 2007
_chemical_compound_source synthetic
_chemical_formula_moiety 'C18 H23 N O3 S'
_chemical_formula_sum 'C18 H23 N O3 S'
_chemical_formula_weight 333.43
_chemical_melting_point 430
_chemical_name_common '[5+2+1] cycloadduct'
_chemical_name_systematic cis-N-p-toluenesulfonyl-7-methyl-3-oxo-10-azabicyclo[6.3.0]undec-6-ene
_space_group_IT_number 14
_symmetry_cell_setting monoclinic
_symmetry_Int_Tables_number 14
_symmetry_space_group_name_Hall '-P 2yn'
_symmetry_space_group_name_H-M 'P 1 21/n 1'
_atom_sites_solution_hydrogens geom
_atom_sites_solution_primary direct
_atom_sites_solution_secondary difmap
_audit_creation_method SHELXL-97
_cell_angle_alpha 90.00
_cell_angle_beta 97.27(3)
_cell_angle_gamma 90.00
_cell_formula_units_Z 4
_cell_length_a 6.0392(12)
_cell_length_b 18.492(4)
_cell_length_c 16.300(3)
_cell_measurement_reflns_used 11143
_cell_measurement_temperature 293(2)
_cell_measurement_theta_max 25.03
_cell_measurement_theta_min 2.20
_cell_volume 1805.7(6)
_computing_cell_refinement Rapid-AUTO
_computing_data_collection 'Rapid-AUTO (Rigaku,2000)'
_computing_data_reduction 'CrystalStructure (Rigaku/MSC,2000)'
_computing_molecular_graphics 'Siemens SHELXTL V4.2,(Sheldrick,1990)'
_computing_publication_material SHELXL-97,(Sheldrick,1997)
_computing_structure_refinement SHELXL-97,(Sheldrick,1997)
_computing_structure_solution SHELXS-97,(Sheldrick,1997)
_diffrn_ambient_temperature 293(2)
_diffrn_detector_area_resol_mean 10.00
_diffrn_measured_fraction_theta_full 0.996
_diffrn_measured_fraction_theta_max 0.996
_diffrn_measurement_device_type 'Rigaku RAXIS RAPID IP'
_diffrn_measurement_method \W
_diffrn_radiation_monochromator graphite
_diffrn_radiation_probe x-ray
_diffrn_radiation_type MoK\a
_diffrn_radiation_wavelength 0.71073
_diffrn_reflns_av_R_equivalents 0.0561
_diffrn_reflns_av_sigmaI/netI 0.0596
_diffrn_reflns_limit_h_max 7
_diffrn_reflns_limit_h_min -7
_diffrn_reflns_limit_k_max 22
_diffrn_reflns_limit_k_min -22
_diffrn_reflns_limit_l_max 19
_diffrn_reflns_limit_l_min -19
_diffrn_reflns_number 11143
_diffrn_reflns_theta_full 25.03
_diffrn_reflns_theta_max 25.03
_diffrn_reflns_theta_min 2.20
_diffrn_source 'fine-focus sealed tube'
_diffrn_standards_decay_% 0
_diffrn_standards_interval_count 0
_diffrn_standards_interval_time 0
_diffrn_standards_number 0
_exptl_absorpt_coefficient_mu 0.193
_exptl_absorpt_correction_T_max 0.949
_exptl_absorpt_correction_T_min 0.916
_exptl_absorpt_correction_type empirical
_exptl_absorpt_process_details
; 
                                  HIGASHI, T. (1995). Abscor-empirical
                                  Absorption Correction based on Fourier
                                  Series Approximation.
                                  Rigaku Corporation,Tokyo,Japan.
;
_exptl_crystal_colour colourless
_exptl_crystal_density_diffrn 1.226
_exptl_crystal_description block
_exptl_crystal_F_000 712
_exptl_crystal_recrystallization_method 'from ethyl acetate and petroleum ether'
_exptl_crystal_size_max 0.45
_exptl_crystal_size_mid 0.40
_exptl_crystal_size_min 0.27
_refine_diff_density_max 0.201
_refine_diff_density_min -0.202
_refine_diff_density_rms 0.038
_refine_ls_extinction_coef 0.0196(11)
_refine_ls_extinction_expression Fc^*^=kFc[1+0.001xFc^2^\l^3^/sin(2\q)]^-1/4^
_refine_ls_extinction_method SHELXL
_refine_ls_goodness_of_fit_ref 1.005
_refine_ls_hydrogen_treatment mixed
_refine_ls_matrix_type full
_refine_ls_number_parameters 211
_refine_ls_number_reflns 3182
_refine_ls_number_restraints 0
_refine_ls_restrained_S_all 1.005
_refine_ls_R_factor_all 0.0717
_refine_ls_R_factor_gt 0.0407
_refine_ls_shift/su_max 0.001
_refine_ls_shift/su_mean 0.000
_refine_ls_structure_factor_coef Fsqd
_refine_ls_weighting_details 'calc w=1/[\s^2^(Fo^2^)+(0.0340P)^2^+0.0000P] where P=(Fo^2^+2Fc^2^)/3'
_refine_ls_weighting_scheme calc
_refine_ls_wR_factor_gt 0.0848
_refine_ls_wR_factor_ref 0.0899
_reflns_number_gt 1873
_reflns_number_total 3182
_reflns_threshold_expression >2sigma(I)
_cod_data_source_file ja072505wsi20070410_093818.cif
_cod_data_source_block a
_cod_original_sg_symbol_H-M 'P 21/n'
_cod_database_code 4109785

loop_
_symmetry_equiv_pos_as_xyz
'x, y, z'
'-x+1/2, y+1/2, -z+1/2'
'-x, -y, -z'
'x-1/2, -y-1/2, z-1/2'

loop_
_atom_site_label
_atom_site_type_symbol
_atom_site_fract_x
_atom_site_fract_y
_atom_site_fract_z
_atom_site_U_iso_or_equiv
_atom_site_adp_type
_atom_site_occupancy
_atom_site_symmetry_multiplicity
_atom_site_calc_flag
_atom_site_refinement_flags
S1 S 0.23094(10) 0.31389(3) 0.25252(4) 0.0490(2) Uani 1 1 d .
O1 O 0.2893(3) 0.57677(10) -0.02735(9) 0.0705(5) Uani 1 1 d .
O2 O 0.3935(3) 0.29018(8) 0.31868(8) 0.0602(5) Uani 1 1 d .
O3 O -0.0030(3) 0.31122(8) 0.26118(10) 0.0625(5) Uani 1 1 d .
N1 N 0.2873(3) 0.39754(9) 0.23387(11) 0.0466(5) Uani 1 1 d .
C1 C 0.1221(4) 0.44211(12) 0.18216(14) 0.0532(6) Uani 1 1 d .
H1A H 0.0416 0.4732 0.2161 0.064 Uiso 1 1 calc R
H1B H 0.0160 0.4120 0.1480 0.064 Uiso 1 1 calc R
C2 C 0.2631(3) 0.48675(11) 0.12892(12) 0.0413(5) Uani 1 1 d .
H2 H 0.2842 0.4580 0.0800 0.050 Uiso 1 1 calc R
C3 C 0.1481(3) 0.55752(11) 0.09946(12) 0.0451(6) Uani 1 1 d .
H3A H 0.0012 0.5469 0.0707 0.054 Uiso 1 1 calc R
H3B H 0.1292 0.5874 0.1470 0.054 Uiso 1 1 calc R
C4 C 0.2815(4) 0.59874(12) 0.04244(14) 0.0476(6) Uani 1 1 d .
C5 C 0.4077(4) 0.66502(12) 0.07412(14) 0.0571(7) Uani 1 1 d .
H5A H 0.3079 0.6972 0.0988 0.069 Uiso 1 1 calc R
H5B H 0.4604 0.6902 0.0282 0.069 Uiso 1 1 calc R
C6 C 0.6086(4) 0.64639(14) 0.13887(15) 0.0610(7) Uani 1 1 d .
H6A H 0.6946 0.6086 0.1164 0.073 Uiso 1 1 calc R
H6B H 0.7036 0.6887 0.1472 0.073 Uiso 1 1 calc R
C7 C 0.5521(4) 0.62209(13) 0.22111(15) 0.0563(7) Uani 1 1 d .
H7 H 0.5521 0.6578 0.2613 0.068 Uiso 1 1 calc R
C8 C 0.5016(3) 0.55522(13) 0.24412(13) 0.0480(6) Uani 1 1 d .
C9 C 0.4916(3) 0.49318(11) 0.18307(12) 0.0404(5) Uani 1 1 d .
H9 H 0.6072 0.5005 0.1468 0.048 Uiso 1 1 calc R
C10 C 0.5180(3) 0.41749(11) 0.21998(13) 0.0475(6) Uani 1 1 d .
H10A H 0.5756 0.3842 0.1819 0.057 Uiso 1 1 calc R
H10B H 0.6175 0.4178 0.2716 0.057 Uiso 1 1 calc R
C11 C 0.4395(5) 0.54202(15) 0.32969(14) 0.0794(9) Uani 1 1 d .
H11A H 0.4426 0.5870 0.3593 0.119 Uiso 1 1 calc R
H11B H 0.5443 0.5090 0.3587 0.119 Uiso 1 1 calc R
H11C H 0.2922 0.5217 0.3255 0.119 Uiso 1 1 calc R
C12 C 0.2710(4) 0.26260(12) 0.16495(12) 0.0447(6) Uani 1 1 d .
C13 C 0.1065(4) 0.25803(13) 0.09782(14) 0.0565(7) Uani 1 1 d .
H13 H -0.0270 0.2830 0.0984 0.068 Uiso 1 1 calc R
C14 C 0.1401(5) 0.21661(15) 0.03011(14) 0.0642(7) Uani 1 1 d .
H14 H 0.0289 0.2146 -0.0149 0.077 Uiso 1 1 calc R
C15 C 0.3341(5) 0.17829(13) 0.02757(14) 0.0585(7) Uani 1 1 d .
C16 C 0.4982(4) 0.18392(14) 0.09461(15) 0.0651(7) Uani 1 1 d .
H16 H 0.6317 0.1590 0.0938 0.078 Uiso 1 1 calc R
C17 C 0.4690(4) 0.22534(13) 0.16240(14) 0.0589(7) Uani 1 1 d .
H17 H 0.5822 0.2284 0.2066 0.071 Uiso 1 1 calc R
C18 C 0.3668(5) 0.13136(16) -0.04532(16) 0.0967(10) Uani 1 1 d .
H18A H 0.2577 0.0933 -0.0504 0.145 Uiso 1 1 calc R
H18B H 0.5138 0.1107 -0.0373 0.145 Uiso 1 1 calc R
H18C H 0.3496 0.1601 -0.0948 0.145 Uiso 1 1 calc R

loop_
_atom_site_aniso_label
_atom_site_aniso_U_11
_atom_site_aniso_U_22
_atom_site_aniso_U_33
_atom_site_aniso_U_23
_atom_site_aniso_U_13
_atom_site_aniso_U_12
S1 0.0537(4) 0.0522(4) 0.0405(3) 0.0056(3) 0.0044(3) -0.0027(3)
O1 0.0854(14) 0.0859(13) 0.0398(10) -0.0061(9) 0.0062(9) -0.0018(10)
O2 0.0749(12) 0.0641(11) 0.0375(9) 0.0103(8) -0.0083(8) 0.0028(9)
O3 0.0508(10) 0.0691(12) 0.0709(11) 0.0058(9) 0.0206(8) -0.0086(9)
N1 0.0385(10) 0.0448(11) 0.0551(12) 0.0057(9) 0.0003(8) -0.0009(9)
C1 0.0391(13) 0.0545(15) 0.0641(15) 0.0078(13) -0.0006(11) 0.0002(12)
C2 0.0391(13) 0.0424(13) 0.0409(12) -0.0020(10) -0.0008(10) 0.0035(11)
C3 0.0387(13) 0.0533(15) 0.0420(12) -0.0022(11) 0.0003(10) 0.0071(11)
C4 0.0439(13) 0.0524(15) 0.0442(14) 0.0047(12) -0.0034(11) 0.0167(12)
C5 0.0644(17) 0.0498(16) 0.0567(15) 0.0070(12) 0.0059(13) 0.0047(13)
C6 0.0522(16) 0.0517(16) 0.0769(18) -0.0025(14) -0.0002(14) -0.0086(13)
C7 0.0578(16) 0.0517(16) 0.0554(16) -0.0151(13) -0.0085(12) -0.0009(13)
C8 0.0472(14) 0.0511(15) 0.0429(13) -0.0084(12) -0.0052(10) 0.0046(12)
C9 0.0347(12) 0.0414(13) 0.0446(12) -0.0033(11) 0.0035(10) 0.0029(10)
C10 0.0383(13) 0.0503(14) 0.0519(14) 0.0012(11) -0.0023(10) 0.0010(11)
C11 0.113(2) 0.0740(19) 0.0493(16) -0.0114(14) 0.0040(15) 0.0069(17)
C12 0.0449(14) 0.0476(14) 0.0395(12) 0.0061(11) -0.0030(10) -0.0053(12)
C13 0.0541(15) 0.0640(17) 0.0479(14) 0.0055(13) -0.0068(12) 0.0000(13)
C14 0.077(2) 0.0704(18) 0.0404(14) 0.0065(13) -0.0122(13) -0.0109(16)
C15 0.0765(19) 0.0558(17) 0.0435(14) -0.0019(13) 0.0086(14) -0.0087(15)
C16 0.0600(17) 0.0716(18) 0.0630(17) -0.0062(15) 0.0058(14) 0.0095(15)
C17 0.0585(17) 0.0701(18) 0.0437(14) -0.0035(13) -0.0100(12) 0.0043(14)
C18 0.127(3) 0.102(3) 0.0610(18) -0.0224(17) 0.0104(18) -0.001(2)

loop_
_atom_type_symbol
_atom_type_description
_atom_type_scat_dispersion_real
_atom_type_scat_dispersion_imag
_atom_type_scat_source
C C 0.0033 0.0016 'International Tables Vol C Tables 4.2.6.8 and 6.1.1.4'
H H 0.0000 0.0000 'International Tables Vol C Tables 4.2.6.8 and 6.1.1.4'
N N 0.0061 0.0033 'International Tables Vol C Tables 4.2.6.8 and 6.1.1.4'
O O 0.0106 0.0060 'International Tables Vol C Tables 4.2.6.8 and 6.1.1.4'
S S 0.1246 0.1234 'International Tables Vol C Tables 4.2.6.8 and 6.1.1.4'

loop_
_geom_angle_atom_site_label_1
_geom_angle_atom_site_label_2
_geom_angle_atom_site_label_3
_geom_angle
O2 S1 O3 120.25(10)
O2 S1 N1 107.05(10)
O3 S1 N1 106.47(9)
O2 S1 C12 107.16(10)
O3 S1 C12 107.41(10)
N1 S1 C12 108.01(10)
C1 N1 C10 110.72(16)
C1 N1 S1 119.86(14)
C10 N1 S1 119.26(14)
N1 C1 C2 103.94(17)
N1 C1 H1A 111.0
C2 C1 H1A 111.0
N1 C1 H1B 111.0
C2 C1 H1B 111.0
H1A C1 H1B 109.0
C3 C2 C1 112.09(17)
C3 C2 C9 116.77(17)
C1 C2 C9 103.77(16)
C3 C2 H2 107.9
C1 C2 H2 107.9
C9 C2 H2 107.9
C4 C3 C2 111.62(17)
C4 C3 H3A 109.3
C2 C3 H3A 109.3
C4 C3 H3B 109.3
C2 C3 H3B 109.3
H3A C3 H3B 108.0
O1 C4 C5 121.2(2)
O1 C4 C3 119.6(2)
C5 C4 C3 119.2(2)
C4 C5 C6 111.98(18)
C4 C5 H5A 109.2
C6 C5 H5A 109.2
C4 C5 H5B 109.2
C6 C5 H5B 109.2
H5A C5 H5B 107.9
C7 C6 C5 115.6(2)
C7 C6 H6A 108.4
C5 C6 H6A 108.4
C7 C6 H6B 108.4
C5 C6 H6B 108.4
H6A C6 H6B 107.4
C8 C7 C6 128.0(2)
C8 C7 H7 116.0
C6 C7 H7 116.0
C7 C8 C11 120.0(2)
C7 C8 C9 120.5(2)
C11 C8 C9 119.4(2)
C8 C9 C10 116.29(17)
C8 C9 C2 113.07(17)
C10 C9 C2 101.30(16)
C8 C9 H9 108.6
C10 C9 H9 108.6
C2 C9 H9 108.6
N1 C10 C9 103.59(16)
N1 C10 H10A 111.0
C9 C10 H10A 111.0
N1 C10 H10B 111.0
C9 C10 H10B 111.0
H10A C10 H10B 109.0
C8 C11 H11A 109.5
C8 C11 H11B 109.5
H11A C11 H11B 109.5
C8 C11 H11C 109.5
H11A C11 H11C 109.5
H11B C11 H11C 109.5
C13 C12 C17 118.8(2)
C13 C12 S1 121.13(19)
C17 C12 S1 120.09(17)
C14 C13 C12 120.2(2)
C14 C13 H13 119.9
C12 C13 H13 119.9
C15 C14 C13 121.5(2)
C15 C14 H14 119.3
C13 C14 H14 119.3
C14 C15 C16 117.8(2)
C14 C15 C18 121.3(2)
C16 C15 C18 121.0(3)
C17 C16 C15 121.7(2)
C17 C16 H16 119.2
C15 C16 H16 119.2
C16 C17 C12 120.0(2)
C16 C17 H17 120.0
C12 C17 H17 120.0
C15 C18 H18A 109.5
C15 C18 H18B 109.5
H18A C18 H18B 109.5
C15 C18 H18C 109.5
H18A C18 H18C 109.5
H18B C18 H18C 109.5

loop_
_geom_bond_atom_site_label_1
_geom_bond_atom_site_label_2
_geom_bond_distance
S1 O2 1.4320(15)
S1 O3 1.4383(15)
S1 N1 1.6208(18)
S1 C12 1.756(2)
O1 C4 1.214(2)
N1 C1 1.474(3)
N1 C10 1.486(3)
C1 C2 1.532(3)
C1 H1A 0.9700
C1 H1B 0.9700
C2 C3 1.530(3)
C2 C9 1.546(3)
C2 H2 0.9800
C3 C4 1.511(3)
C3 H3A 0.9700
C3 H3B 0.9700
C4 C5 1.500(3)
C5 C6 1.543(3)
C5 H5A 0.9700
C5 H5B 0.9700
C6 C7 1.494(3)
C6 H6A 0.9700
C6 H6B 0.9700
C7 C8 1.338(3)
C7 H7 0.9300
C8 C11 1.509(3)
C8 C9 1.515(3)
C9 C10 1.524(3)
C9 H9 0.9800
C10 H10A 0.9700
C10 H10B 0.9700
C11 H11A 0.9600
C11 H11B 0.9600
C11 H11C 0.9600
C12 C13 1.384(3)
C12 C17 1.385(3)
C13 C14 1.379(3)
C13 H13 0.9300
C14 C15 1.374(3)
C14 H14 0.9300
C15 C16 1.383(3)
C15 C18 1.504(3)
C16 C17 1.374(3)
C16 H16 0.9300
C17 H17 0.9300
C18 H18A 0.9600
C18 H18B 0.9600
C18 H18C 0.9600

loop_
_geom_torsion_atom_site_label_1
_geom_torsion_atom_site_label_2
_geom_torsion_atom_site_label_3
_geom_torsion_atom_site_label_4
_geom_torsion
O2 S1 N1 C1 -166.36(16)
O3 S1 N1 C1 -36.57(18)
C12 S1 N1 C1 78.54(18)
O2 S1 N1 C10 51.52(18)
O3 S1 N1 C10 -178.68(16)
C12 S1 N1 C10 -63.58(18)
C10 N1 C1 C2 5.0(2)
S1 N1 C1 C2 -140.09(15)
N1 C1 C2 C3 -154.95(17)
N1 C1 C2 C9 -28.1(2)
C1 C2 C3 C4 -176.24(18)
C9 C2 C3 C4 64.3(2)
C2 C3 C4 O1 72.4(2)
C2 C3 C4 C5 -105.8(2)
O1 C4 C5 C6 -108.5(2)
C3 C4 C5 C6 69.7(3)
C4 C5 C6 C7 -71.7(3)
C5 C6 C7 C8 85.5(3)
C6 C7 C8 C11 -177.4(2)
C6 C7 C8 C9 -1.4(4)
C7 C8 C9 C10 158.4(2)
C11 C8 C9 C10 -25.6(3)
C7 C8 C9 C2 -85.0(3)
C11 C8 C9 C2 91.1(2)
C3 C2 C9 C8 38.9(2)
C1 C2 C9 C8 -85.0(2)
C3 C2 C9 C10 164.07(17)
C1 C2 C9 C10 40.2(2)
C1 N1 C10 C9 20.4(2)
S1 N1 C10 C9 165.72(13)
C8 C9 C10 N1 86.3(2)
C2 C9 C10 N1 -36.67(19)
O2 S1 C12 C13 162.25(18)
O3 S1 C12 C13 31.8(2)
N1 S1 C12 C13 -82.7(2)
O2 S1 C12 C17 -17.3(2)
O3 S1 C12 C17 -147.75(18)
N1 S1 C12 C17 97.77(19)
C17 C12 C13 C14 0.4(3)
S1 C12 C13 C14 -179.08(18)
C12 C13 C14 C15 0.8(4)
C13 C14 C15 C16 -1.5(4)
C13 C14 C15 C18 178.1(2)
C14 C15 C16 C17 1.0(4)
C18 C15 C16 C17 -178.6(2)
C15 C16 C17 C12 0.3(4)
C13 C12 C17 C16 -1.0(3)
S1 C12 C17 C16 178.55(18)
